data_7057403
loop_
_publ_author_name
'Chu, Xiao-Ya'
'Wang, Wen-Min'
'Nie, Yao-Yao'
'Cui, Jian-Zhong'
'Gao, Hong-Ling'

_publ_section_title
;
 Regulating the luminescent and magnetic properties of rare-earth
 complexes with \b-diketonate coligands
;
_journal_issue 14
_journal_name_full 'New Journal of Chemistry'
_journal_page_first 11417
_journal_paper_doi 10.1039/C8NJ01355A
_journal_volume 42
_journal_year 2018
_chemical_formula_moiety 'C32 H40 Dy2 N6 O12'
_chemical_formula_sum 'C32 H40 Dy2 N6 O12'
_chemical_formula_weight 1025.70
_space_group_crystal_system triclinic
_space_group_IT_number 2
_space_group_name_Hall '-P 1'
_space_group_name_H-M_alt 'P -1'
_symmetry_space_group_name_Hall '-P 1'
_symmetry_space_group_name_H-M 'P -1'
_atom_sites_solution_hydrogens geom
_atom_sites_solution_primary direct
_audit_creation_date 2018-04-24
_audit_creation_method
;
Olex2 1.2
(compiled 2018.04.18 svn.r3501 for OlexSys, GUI svn.r5488)
;
_audit_update_record
;
2018-04-30 deposited with the CCDC.
2018-05-08 downloaded from the CCDC.
;
_cell_angle_alpha 89.749(9)
_cell_angle_beta 75.703(5)
_cell_angle_gamma 85.535(8)
_cell_formula_units_Z 1
_cell_length_a 9.1445(14)
_cell_length_b 9.4840(17)
_cell_length_c 11.0533(16)
_cell_measurement_reflns_used 3288
_cell_measurement_temperature 133(2)
_cell_measurement_theta_max 27.5
_cell_measurement_theta_min 3.0
_cell_volume 926.0(3)
_computing_cell_refinement 'CrystalClear-SM Expert 2.1 b42'
_computing_data_collection 'CrystalClear-SM Expert 2.1 b42 (Rigaku, 2015)'
_computing_data_reduction 'CrystalClear-SM Expert 2.1 b42'
_computing_molecular_graphics 'Olex2 (Dolomanov et al., 2009)'
_computing_publication_material 'Olex2 (Dolomanov et al., 2009)'
_computing_structure_refinement 'ShelXL (Sheldrick, 2015)'
_computing_structure_solution 'ShelXS (Sheldrick, 2008)'
_diffrn_ambient_temperature 133.15
_diffrn_detector_area_resol_mean 5.814
_diffrn_measured_fraction_theta_full 0.988
_diffrn_measured_fraction_theta_max 0.977
_diffrn_measurement_device_type 'Bruker P4'
_diffrn_measurement_method '\w scans'
_diffrn_radiation_monochromator graphite
_diffrn_radiation_type MoK\a
_diffrn_radiation_wavelength 0.71073
_diffrn_reflns_av_R_equivalents 0.0263
_diffrn_reflns_av_unetI/netI 0.0267
_diffrn_reflns_Laue_measured_fraction_full 0.988
_diffrn_reflns_Laue_measured_fraction_max 0.977
_diffrn_reflns_limit_h_max 11
_diffrn_reflns_limit_h_min -11
_diffrn_reflns_limit_k_max 12
_diffrn_reflns_limit_k_min -11
_diffrn_reflns_limit_l_max 14
_diffrn_reflns_limit_l_min -14
_diffrn_reflns_number 11848
_diffrn_reflns_point_group_measured_fraction_full 0.988
_diffrn_reflns_point_group_measured_fraction_max 0.977
_diffrn_reflns_theta_full 25.242
_diffrn_reflns_theta_max 27.505
_diffrn_reflns_theta_min 3.029
_exptl_absorpt_coefficient_mu 4.071
_exptl_absorpt_correction_T_max 0.6408
_exptl_absorpt_correction_T_min 0.4965
_exptl_absorpt_correction_type multi-scan
_exptl_absorpt_process_details 'REQAB (Rigaku, 1998)'
_exptl_crystal_colour Colorless
_exptl_crystal_density_diffrn 1.839
_exptl_crystal_density_method "'not measured'"
_exptl_crystal_description Prism
_exptl_crystal_F_000 502
_exptl_crystal_size_max 0.2
_exptl_crystal_size_mid 0.18
_exptl_crystal_size_min 0.12
_refine_diff_density_max 0.637
_refine_diff_density_min -0.767
_refine_diff_density_rms 0.077
_refine_ls_extinction_method none
_refine_ls_goodness_of_fit_ref 1.006
_refine_ls_hydrogen_treatment constr
_refine_ls_matrix_type full
_refine_ls_number_parameters 240
_refine_ls_number_reflns 4161
_refine_ls_number_restraints 0
_refine_ls_restrained_S_all 1.006
_refine_ls_R_factor_all 0.0192
_refine_ls_R_factor_gt 0.0157
_refine_ls_shift/su_max 0.002
_refine_ls_shift/su_mean 0.000
_refine_ls_structure_factor_coef Fsqd
_refine_ls_weighting_details 'w=1/[\s^2^(Fo^2^)+(0.0195P)^2^] where P=(Fo^2^+2Fc^2^)/3'
_refine_ls_weighting_scheme calc
_refine_ls_wR_factor_gt 0.0366
_refine_ls_wR_factor_ref 0.0371
_reflns_Friedel_coverage 0.000
_reflns_number_gt 3806
_reflns_number_total 4161
_reflns_threshold_expression 'I > 2\s(I)'
_cod_data_source_file c8nj01355a2.cif
_cod_data_source_block 9
_cod_depositor_comments 'Adding full bibliography for 7057395--7057405.cif.'
_cod_database_code 7057403
_shelx_shelxl_version_number 2017/1
_shelx_space_group_comment
;
The symmetry employed for this shelxl refinement is uniquely defined
by the following loop, which should always be used as a source of
symmetry information in preference to the above space-group names.
They are only intended as comments.
;
_shelx_estimated_absorpt_t_max 0.641
_shelx_estimated_absorpt_t_min 0.496
_olex2_refinement_description
;
1. Fixed Uiso
 At 1.2 times of:
  All C(H) groups, H6 of O6
 At 1.5 times of:
  All C(H,H,H) groups, H3 of O3
2.a Aromatic/amide H refined with riding coordinates:
 O6(H6), C2(H2), C3(H3A), C4(H4), C5(H5), C7(H7), C13(H13)
2.b Idealised Me refined as rotating group:
 C10(H10A,H10B,H10C), C11(H11A,H11B,H11C), C15(H15A,H15B,H15C), C16(H16A,H16B,
 H16C)
2.c Idealised tetrahedral OH refined as rotating group:
 O3(H3)
;
_olex2_submission_special_instructions 'No special instructions were received'

loop_
_space_group_symop_operation_xyz
'x, y, z'
'-x, -y, -z'

loop_
_atom_site_label
_atom_site_type_symbol
_atom_site_fract_x
_atom_site_fract_y
_atom_site_fract_z
_atom_site_U_iso_or_equiv
_atom_site_adp_type
_atom_site_occupancy
_atom_site_site_symmetry_order
_atom_site_calc_flag
_atom_site_refinement_flags_posn
Dy1 Dy 0.04009(2) 0.88306(2) 0.63615(2) 0.01798(4) Uani 1 1 d .
O1 O 0.17867(17) 0.70831(16) 0.69642(15) 0.0272(3) Uani 1 1 d .
O2 O 0.12328(16) 1.06449(15) 0.49212(13) 0.0189(3) Uani 1 1 d .
O3 O 0.1002(2) 1.44384(18) 0.35023(18) 0.0377(4) Uani 1 1 d .
H3 H 0.029963 1.446421 0.313440 0.057 Uiso 1 1 calc GR
O4 O -0.1100(2) 0.83402(19) 0.83183(15) 0.0328(4) Uani 1 1 d .
O5 O -0.06127(18) 1.09829(17) 0.73622(14) 0.0288(4) Uani 1 1 d .
O6 O 0.17175(16) 0.76233(16) 0.43764(14) 0.0238(3) Uani 1 1 d .
H6 H 0.115803 0.713240 0.391791 0.029 Uiso 1 1 calc R
N1 N 0.2779(2) 0.98234(19) 0.64533(16) 0.0209(4) Uani 1 1 d .
N2 N 0.2996(2) 1.12079(19) 0.59853(17) 0.0224(4) Uani 1 1 d .
N3 N 0.1139(2) 1.31298(19) 0.40254(16) 0.0217(4) Uani 1 1 d .
C1 C 0.2954(2) 0.6871(2) 0.74384(19) 0.0222(4) Uani 1 1 d .
C2 C 0.3257(3) 0.5550(2) 0.7962(2) 0.0261(5) Uani 1 1 d .
H2 H 0.259026 0.482765 0.797133 0.031 Uiso 1 1 calc R
C3 C 0.4488(3) 0.5279(3) 0.8457(2) 0.0300(5) Uani 1 1 d .
H3A H 0.465613 0.437852 0.880025 0.036 Uiso 1 1 calc R
C4 C 0.5493(3) 0.6311(3) 0.8461(2) 0.0314(5) Uani 1 1 d .
H4 H 0.634324 0.611933 0.880316 0.038 Uiso 1 1 calc R
C5 C 0.5236(3) 0.7607(3) 0.7965(2) 0.0282(5) Uani 1 1 d .
H5 H 0.591827 0.831182 0.796881 0.034 Uiso 1 1 calc R
C6 C 0.3984(2) 0.7922(2) 0.74473(19) 0.0222(4) Uani 1 1 d .
C7 C 0.3865(2) 0.9309(2) 0.6921(2) 0.0230(4) Uani 1 1 d .
H7 H 0.465954 0.989807 0.691883 0.028 Uiso 1 1 calc R
C8 C 0.2122(2) 1.1515(2) 0.52437(19) 0.0183(4) Uani 1 1 d .
C9 C 0.2089(2) 1.2961(2) 0.47131(19) 0.0200(4) Uani 1 1 d .
C10 C 0.3040(3) 1.4058(2) 0.4984(2) 0.0281(5) Uani 1 1 d .
H10A H 0.378132 1.427705 0.421523 0.042 Uiso 1 1 calc GR
H10B H 0.357063 1.370623 0.560753 0.042 Uiso 1 1 calc GR
H10C H 0.239576 1.491578 0.530737 0.042 Uiso 1 1 calc GR
C11 C -0.2355(4) 0.8148(4) 1.0448(2) 0.0534(8) Uani 1 1 d .
H11A H -0.345951 0.823736 1.059396 0.080 Uiso 1 1 calc GR
H11B H -0.207015 0.849715 1.118468 0.080 Uiso 1 1 calc GR
H11C H -0.198117 0.715253 1.029227 0.080 Uiso 1 1 calc GR
C12 C -0.1666(3) 0.9008(3) 0.9328(2) 0.0341(6) Uani 1 1 d .
C13 C -0.1717(4) 1.0482(3) 0.9462(2) 0.0441(7) Uani 1 1 d .
H13 H -0.211848 1.088222 1.027365 0.053 Uiso 1 1 calc R
C14 C -0.1225(3) 1.1391(3) 0.8495(2) 0.0360(6) Uani 1 1 d .
C15 C -0.1397(5) 1.2965(3) 0.8728(3) 0.0578(9) Uani 1 1 d .
H15A H -0.040246 1.334520 0.847379 0.087 Uiso 1 1 calc GR
H15B H -0.183508 1.316327 0.961826 0.087 Uiso 1 1 calc GR
H15C H -0.206594 1.341004 0.824205 0.087 Uiso 1 1 calc GR
C16 C 0.3323(3) 0.7658(3) 0.3910(3) 0.0365(6) Uani 1 1 d .
H16A H 0.355041 0.858448 0.354732 0.055 Uiso 1 1 calc GR
H16B H 0.369834 0.691834 0.326775 0.055 Uiso 1 1 calc GR
H16C H 0.381659 0.749473 0.459613 0.055 Uiso 1 1 calc GR

loop_
_atom_site_aniso_label
_atom_site_aniso_U_11
_atom_site_aniso_U_22
_atom_site_aniso_U_33
_atom_site_aniso_U_23
_atom_site_aniso_U_13
_atom_site_aniso_U_12
Dy1 0.01664(5) 0.01806(6) 0.01901(5) 0.00399(3) -0.00422(3) -0.00073(3)
O1 0.0259(8) 0.0210(8) 0.0385(9) 0.0085(7) -0.0153(7) -0.0024(6)
O2 0.0183(7) 0.0169(7) 0.0224(7) 0.0025(6) -0.0065(6) -0.0026(5)
O3 0.0458(11) 0.0254(9) 0.0424(10) 0.0114(8) -0.0133(8) 0.0017(8)
O4 0.0396(10) 0.0353(10) 0.0220(8) 0.0023(7) -0.0022(7) -0.0118(8)
O5 0.0342(9) 0.0258(9) 0.0220(8) 0.0008(7) -0.0013(7) 0.0067(7)
O6 0.0188(7) 0.0219(8) 0.0278(8) 0.0016(6) -0.0008(6) 0.0008(6)
N1 0.0229(9) 0.0173(9) 0.0231(9) 0.0026(7) -0.0069(7) -0.0018(7)
N2 0.0250(9) 0.0166(9) 0.0269(9) 0.0038(7) -0.0084(7) -0.0044(7)
N3 0.0237(9) 0.0168(9) 0.0220(9) 0.0055(7) -0.0017(7) 0.0015(7)
C1 0.0234(10) 0.0228(11) 0.0191(10) 0.0024(8) -0.0044(8) 0.0030(8)
C2 0.0326(12) 0.0234(12) 0.0215(10) 0.0040(9) -0.0070(9) 0.0029(9)
C3 0.0379(13) 0.0286(13) 0.0209(11) 0.0054(9) -0.0063(9) 0.0090(10)
C4 0.0296(12) 0.0424(15) 0.0228(11) 0.0029(10) -0.0115(9) 0.0098(11)
C5 0.0255(12) 0.0365(14) 0.0232(11) 0.0006(10) -0.0083(9) 0.0015(10)
C6 0.0221(10) 0.0261(12) 0.0179(10) 0.0009(9) -0.0056(8) 0.0032(9)
C7 0.0219(10) 0.0254(12) 0.0229(10) 0.0013(9) -0.0075(8) -0.0025(9)
C8 0.0175(9) 0.0152(10) 0.0202(10) 0.0009(8) -0.0010(7) -0.0006(8)
C9 0.0202(10) 0.0152(10) 0.0222(10) -0.0006(8) -0.0014(8) 0.0005(8)
C10 0.0355(13) 0.0176(11) 0.0315(12) -0.0002(9) -0.0077(10) -0.0053(9)
C11 0.077(2) 0.060(2) 0.0216(13) 0.0068(13) -0.0023(13) -0.0297(17)
C12 0.0378(14) 0.0446(16) 0.0203(11) 0.0036(11) -0.0056(10) -0.0115(11)
C13 0.0634(19) 0.0436(17) 0.0195(12) -0.0049(11) 0.0005(12) -0.0036(14)
C14 0.0456(15) 0.0342(14) 0.0255(12) -0.0042(10) -0.0068(11) 0.0066(11)
C15 0.097(3) 0.0338(16) 0.0348(15) -0.0070(13) -0.0051(16) 0.0098(16)
C16 0.0205(11) 0.0320(14) 0.0496(16) 0.0005(12) 0.0050(10) -0.0012(10)

loop_
_atom_type_symbol
_atom_type_description
_atom_type_scat_dispersion_real
_atom_type_scat_dispersion_imag
_atom_type_scat_source
C C 0.0033 0.0016 'International Tables Vol C Tables 4.2.6.8 and 6.1.1.4'
H H 0.0000 0.0000 'International Tables Vol C Tables 4.2.6.8 and 6.1.1.4'
N N 0.0061 0.0033 'International Tables Vol C Tables 4.2.6.8 and 6.1.1.4'
O O 0.0106 0.0060 'International Tables Vol C Tables 4.2.6.8 and 6.1.1.4'
Dy Dy -0.1892 4.4098 'International Tables Vol C Tables 4.2.6.8 and 6.1.1.4'

loop_
_geom_angle_atom_site_label_1
_geom_angle_atom_site_label_2
_geom_angle_atom_site_label_3
_geom_angle
_geom_angle_site_symmetry_1
_geom_angle_site_symmetry_3
O1 Dy1 Dy1 148.09(4) . 2_576
O1 Dy1 O2 142.90(6) . 2_576
O1 Dy1 O2 128.00(5) . .
O1 Dy1 O4 78.34(6) . .
O1 Dy1 O5 129.84(6) . .
O1 Dy1 O6 77.08(6) . .
O1 Dy1 N1 74.33(6) . .
O1 Dy1 N3 83.37(6) . 2_576
O2 Dy1 Dy1 34.20(3) 2_576 2_576
O2 Dy1 Dy1 33.36(3) . 2_576
O2 Dy1 O2 67.56(6) 2_576 .
O2 Dy1 O5 85.10(5) 2_576 .
O2 Dy1 O6 73.77(5) . .
O2 Dy1 O6 76.77(5) 2_576 .
O2 Dy1 N1 63.42(5) . .
O2 Dy1 N1 130.98(5) 2_576 .
O2 Dy1 N3 63.55(5) 2_576 2_576
O2 Dy1 N3 124.68(5) . 2_576
O4 Dy1 Dy1 132.06(5) . 2_576
O4 Dy1 O2 145.10(6) . .
O4 Dy1 O2 106.72(6) . 2_576
O4 Dy1 O5 72.02(6) . .
O4 Dy1 O6 140.27(6) . .
O4 Dy1 N1 113.13(6) . .
O4 Dy1 N3 75.16(6) . 2_576
O5 Dy1 Dy1 76.89(4) . 2_576
O5 Dy1 O2 73.18(5) . .
O5 Dy1 O6 146.38(5) . .
O5 Dy1 N1 81.28(6) . .
O5 Dy1 N3 124.72(6) . 2_576
O6 Dy1 Dy1 72.18(4) . 2_576
O6 Dy1 N3 71.40(5) . 2_576
N1 Dy1 Dy1 96.78(4) . 2_576
N1 Dy1 O6 89.48(6) . .
N1 Dy1 N3 153.48(6) . 2_576
N3 Dy1 Dy1 94.64(4) 2_576 2_576
C1 O1 Dy1 140.29(15) . .
Dy1 O2 Dy1 112.44(6) 2_576 .
C8 O2 Dy1 126.02(12) . 2_576
C8 O2 Dy1 116.13(12) . .
N3 O3 H3 109.5 . .
C12 O4 Dy1 136.70(16) . .
C14 O5 Dy1 135.64(16) . .
Dy1 O6 H6 119.8 . .
C16 O6 Dy1 120.37(15) . .
C16 O6 H6 119.8 . .
N2 N1 Dy1 116.82(12) . .
C7 N1 Dy1 130.11(15) . .
C7 N1 N2 112.98(18) . .
C8 N2 N1 109.96(17) . .
O3 N3 Dy1 121.02(14) . 2_576
C9 N3 Dy1 122.06(14) . 2_576
C9 N3 O3 116.93(19) . .
O1 C1 C2 120.2(2) . .
O1 C1 C6 122.76(19) . .
C2 C1 C6 117.0(2) . .
C1 C2 H2 119.0 . .
C3 C2 C1 122.0(2) . .
C3 C2 H2 119.0 . .
C2 C3 H3A 119.6 . .
C2 C3 C4 120.8(2) . .
C4 C3 H3A 119.6 . .
C3 C4 H4 120.5 . .
C5 C4 C3 119.0(2) . .
C5 C4 H4 120.5 . .
C4 C5 H5 119.1 . .
C4 C5 C6 121.8(2) . .
C6 C5 H5 119.1 . .
C1 C6 C7 124.11(19) . .
C5 C6 C1 119.5(2) . .
C5 C6 C7 116.4(2) . .
N1 C7 C6 126.1(2) . .
N1 C7 H7 117.0 . .
C6 C7 H7 117.0 . .
O2 C8 C9 116.23(18) . .
N2 C8 O2 124.86(19) . .
N2 C8 C9 118.91(19) . .
N3 C9 C8 112.13(19) . .
N3 C9 C10 125.4(2) . .
C10 C9 C8 122.48(19) . .
C9 C10 H10A 109.5 . .
C9 C10 H10B 109.5 . .
C9 C10 H10C 109.5 . .
H10A C10 H10B 109.5 . .
H10A C10 H10C 109.5 . .
H10B C10 H10C 109.5 . .
H11A C11 H11B 109.5 . .
H11A C11 H11C 109.5 . .
H11B C11 H11C 109.5 . .
C12 C11 H11A 109.5 . .
C12 C11 H11B 109.5 . .
C12 C11 H11C 109.5 . .
O4 C12 C11 116.9(3) . .
O4 C12 C13 124.2(2) . .
C13 C12 C11 118.9(2) . .
C12 C13 H13 117.8 . .
C14 C13 C12 124.5(2) . .
C14 C13 H13 117.8 . .
O5 C14 C13 123.9(2) . .
O5 C14 C15 115.8(2) . .
C13 C14 C15 120.3(2) . .
C14 C15 H15A 109.5 . .
C14 C15 H15B 109.5 . .
C14 C15 H15C 109.5 . .
H15A C15 H15B 109.5 . .
H15A C15 H15C 109.5 . .
H15B C15 H15C 109.5 . .
O6 C16 H16A 109.5 . .
O6 C16 H16B 109.5 . .
O6 C16 H16C 109.5 . .
H16A C16 H16B 109.5 . .
H16A C16 H16C 109.5 . .
H16B C16 H16C 109.5 . .

loop_
_geom_bond_atom_site_label_1
_geom_bond_atom_site_label_2
_geom_bond_distance
_geom_bond_site_symmetry_2
Dy1 Dy1 3.9108(5) 2_576
Dy1 O1 2.2084(15) .
Dy1 O2 2.3267(14) 2_576
Dy1 O2 2.3782(14) .
Dy1 O4 2.3244(16) .
Dy1 O5 2.3384(16) .
Dy1 O6 2.4653(15) .
Dy1 N1 2.4610(18) .
Dy1 N3 2.5169(19) 2_576
O1 C1 1.302(3) .
O2 C8 1.311(2) .
O3 H3 0.8400 .
O3 N3 1.377(2) .
O4 C12 1.259(3) .
O5 C14 1.286(3) .
O6 H6 0.9500 .
O6 C16 1.434(3) .
N1 N2 1.419(2) .
N1 C7 1.291(3) .
N2 C8 1.296(3) .
N3 C9 1.289(3) .
C1 C2 1.415(3) .
C1 C6 1.425(3) .
C2 H2 0.9500 .
C2 C3 1.375(3) .
C3 H3A 0.9500 .
C3 C4 1.395(4) .
C4 H4 0.9500 .
C4 C5 1.371(3) .
C5 H5 0.9500 .
C5 C6 1.413(3) .
C6 C7 1.443(3) .
C7 H7 0.9500 .
C8 C9 1.490(3) .
C9 C10 1.483(3) .
C10 H10A 0.9800 .
C10 H10B 0.9800 .
C10 H10C 0.9800 .
C11 H11A 0.9800 .
C11 H11B 0.9800 .
C11 H11C 0.9800 .
C11 C12 1.510(3) .
C12 C13 1.402(4) .
C13 H13 0.9500 .
C13 C14 1.379(4) .
C14 C15 1.505(4) .
C15 H15A 0.9800 .
C15 H15B 0.9800 .
C15 H15C 0.9800 .
C16 H16A 0.9800 .
C16 H16B 0.9800 .
C16 H16C 0.9800 .

loop_
_geom_hbond_atom_site_label_D
_geom_hbond_atom_site_label_H
_geom_hbond_atom_site_label_A
_geom_hbond_distance_DH
_geom_hbond_distance_HA
_geom_hbond_distance_DA
_geom_hbond_angle_DHA
_geom_hbond_site_symmetry_A
_geom_hbond_publ_flag
O3 H3 O1 0.84 2.52 3.175(3) 135.8 2_576 yes
O6 H6 O3 0.95 2.62 3.336(3) 132.6 1_545 yes

loop_
_geom_torsion_atom_site_label_1
_geom_torsion_atom_site_label_2
_geom_torsion_atom_site_label_3
_geom_torsion_atom_site_label_4
_geom_torsion
_geom_torsion_site_symmetry_1
Dy1 O1 C1 C2 164.70(16) .
Dy1 O1 C1 C6 -16.0(3) .
Dy1 O2 C8 N2 178.22(15) 2_576
Dy1 O2 C8 N2 26.3(3) .
Dy1 O2 C8 C9 -153.12(13) .
Dy1 O2 C8 C9 -1.2(2) 2_576
Dy1 O4 C12 C11 -169.3(2) .
Dy1 O4 C12 C13 12.0(4) .
Dy1 O5 C14 C13 -13.6(4) .
Dy1 O5 C14 C15 166.8(2) .
Dy1 N1 N2 C8 -20.2(2) .
Dy1 N1 C7 C6 4.8(3) .
Dy1 N3 C9 C8 -1.1(2) 2_576
Dy1 N3 C9 C10 179.83(16) 2_576
O1 C1 C2 C3 179.2(2) .
O1 C1 C6 C5 -179.2(2) .
O1 C1 C6 C7 -1.1(3) .
O2 C8 C9 N3 1.4(3) .
O2 C8 C9 C10 -179.49(19) .
O3 N3 C9 C8 179.07(17) .
O3 N3 C9 C10 0.0(3) .
O4 C12 C13 C14 3.4(5) .
N1 N2 C8 O2 -3.5(3) .
N1 N2 C8 C9 175.89(17) .
N2 N1 C7 C6 -178.83(19) .
N2 C8 C9 N3 -178.02(19) .
N2 C8 C9 C10 1.1(3) .
C1 C2 C3 C4 0.0(3) .
C1 C6 C7 N1 5.0(3) .
C2 C1 C6 C5 0.1(3) .
C2 C1 C6 C7 178.2(2) .
C2 C3 C4 C5 0.1(3) .
C3 C4 C5 C6 -0.1(3) .
C4 C5 C6 C1 0.0(3) .
C4 C5 C6 C7 -178.2(2) .
C5 C6 C7 N1 -176.9(2) .
C6 C1 C2 C3 -0.1(3) .
C7 N1 N2 C8 162.87(19) .
C11 C12 C13 C14 -175.3(3) .
C12 C13 C14 O5 -2.4(5) .
C12 C13 C14 C15 177.1(3) .
